data_1001531
loop_
_publ_author_name
'Gambardella, M T'
'Domenges, B'
'Rouillon, T'
'Hervieu, M'
'Raveau, B'

_publ_section_title
;
Introduction of fluorite layers in the 1212-type structure: the oxide
(Pb~.5~Sr~.5~)Sr~2~Nd~2-x~Ce~x~Cu~2~O~9-d~
;
_journal_coden_ASTM EJSCE5
_journal_name_full
;
European Journal of Solid State Inorganic Chemistry
;
_journal_page_first 333
_journal_page_last 345
_journal_volume 39
_journal_year 1992
_chemical_formula_structural '(Pb0.5 Sr0.5) Sr2 (Nd1.5 Ce0.5) Cu2 O9'
_chemical_formula_sum 'Ce0.5 Cu2 Nd1.5 O9 Pb0.5 Sr2.5'
_chemical_name_systematic
;
Lead strontium neodymium cerium copper oxide (0.5/2.5/1.5/0.5/2/9)
;
_space_group_IT_number 139
_symmetry_cell_setting tetragonal
_symmetry_Int_Tables_number 139
_symmetry_space_group_name_Hall '-I 4 2'
_symmetry_space_group_name_H-M 'I 4/m m m'
_cell_angle_alpha 90
_cell_angle_beta 90
_cell_angle_gamma 90
_cell_formula_units_Z 2
_cell_length_a 3.8783(2)
_cell_length_b 3.8783(2)
_cell_length_c 29.495(2)
_cell_volume 443.6
_refine_ls_R_factor_all 0.058
_cod_original_formula_sum 'Ce.5 Cu2 Nd1.5 O9 Pb.5 Sr2.5'
_cod_database_code 1001531

loop_
_symmetry_equiv_pos_as_xyz
x,y,z
-x,-y,z
-x,y,z
x,-y,z
-y,x,z
y,-x,z
y,x,z
-y,-x,z
-x,-y,-z
x,y,-z
x,-y,-z
-x,y,-z
y,-x,-z
-y,x,-z
-y,-x,-z
y,x,-z
1/2+x,1/2+y,1/2+z
1/2-x,1/2-y,1/2+z
1/2-x,1/2+y,1/2+z
1/2+x,1/2-y,1/2+z
1/2-y,1/2+x,1/2+z
1/2+y,1/2-x,1/2+z
1/2+y,1/2+x,1/2+z
1/2-y,1/2-x,1/2+z
1/2-x,1/2-y,1/2-z
1/2+x,1/2+y,1/2-z
1/2+x,1/2-y,1/2-z
1/2-x,1/2+y,1/2-z
1/2+y,1/2-x,1/2-z
1/2-y,1/2+x,1/2-z
1/2-y,1/2-x,1/2-z
1/2+y,1/2+x,1/2-z

loop_
_atom_site_label
_atom_site_type_symbol
_atom_site_symmetry_multiplicity
_atom_site_Wyckoff_symbol
_atom_site_fract_x
_atom_site_fract_y
_atom_site_fract_z
_atom_site_occupancy
_atom_site_attached_hydrogens
_atom_site_calc_flag
Pb1 Pb4+ 2 a 0. 0. 0. 0.5 0 d
Sr1 Sr2+ 2 a 0. 0. 0. 0.5 0 d
Sr2 Sr2+ 4 e 0.5 0.5 0.0864(2) 1. 0 d
Cu1 Cu2+ 4 e 0. 0. 0.1476(5) 1. 0 d
Nd1 Nd3+ 4 e 0.5 0.5 0.2063(1) 0.75 0 d
Ce1 Ce3+ 4 e 0.5 0.5 0.2063(1) 0.25 0 d
O1 O2- 2 b 0.5 0.5 0. 1. 0 d
O2 O2- 4 e 0. 0. 0.07(1) 1. 0 d
O3 O2- 4 d 0.5 0. 0.25 1. 0 d
O4 O2- 8 g 0.5 0. 0.149(1) 1. 0 d

loop_
_atom_type_symbol
_atom_type_oxidation_number
Pb4+ 4.000
Sr2+ 2.000
Cu2+ 2.500
Nd3+ 3.000
Ce3+ 3.000
O2- -2.000
